data_2022392
loop_
_publ_author_name
'Shi, Linqi'
'Sun, Zipei'
'Tian, Jiajie'
'Huang, Yaodong'
'Meng, Jiben'

_publ_section_title
;
 Study of naphthopyran derivatives: structure and photochromic properties
 in solution and in polymer film
;
_journal_coeditor_code CU3171
_journal_issue 7
_journal_name_full 'Acta Crystallographica Section C'
_journal_page_first
;
;
_journal_paper_doi 10.1107/S2053229621005969
_journal_volume 77
_journal_year 2021
_chemical_formula_iupac 'C33 H22 O'
_chemical_formula_moiety 'C33 H22 O'
_chemical_formula_sum 'C33 H22 O'
_chemical_formula_weight 434.50
_chemical_name_systematic
;
3,3-Bis(naphthalen-1-yl)-3<i>H</i>-naphtho[2,1-<i>b</i>]pyran
;
_space_group_crystal_system triclinic
_space_group_IT_number 2
_space_group_name_Hall '-P 1'
_space_group_name_H-M_alt 'P -1'
_atom_sites_solution_hydrogens geom
_atom_sites_solution_primary direct
_audit_creation_method
;
Olex2 1.3
(compiled 2020.11.12 svn.r5f609507 for OlexSys, GUI svn.r6226)
;
_cell_angle_alpha 80.865(16)
_cell_angle_beta 73.669(19)
_cell_angle_gamma 82.30(2)
_cell_formula_units_Z 2
_cell_length_a 9.990(3)
_cell_length_b 10.700(4)
_cell_length_c 11.016(4)
_cell_measurement_reflns_used 3784
_cell_measurement_temperature 113.15
_cell_measurement_theta_max 27.9
_cell_measurement_theta_min 1.9
_cell_volume 1110.7(7)
_computing_cell_refinement
;
CrystalClear (Rigaku, 2008)
;
_computing_data_collection
;
CrystalClear (Rigaku, 2008)
;
_computing_data_reduction
;
CrystalClear (Rigaku, 2008)
;
_computing_molecular_graphics
;
OLEX2 (Dolomanov <i>et al.</i>, 2009)
;
_computing_publication_material
;
OLEX2 (Dolomanov <i>et al.</i>, 2009)
;
_computing_structure_refinement
;
SHELXL2018 (Sheldrick, 2015)
;
_computing_structure_solution
;
SHELXS97 (Sheldrick, 2008)
;
_diffrn_ambient_temperature 113.15
_diffrn_measured_fraction_theta_full 0.999
_diffrn_measured_fraction_theta_max 0.992
_diffrn_measurement_device_type 'Bruker P4'
_diffrn_measurement_method '\w scans'
_diffrn_radiation_monochromator graphite
_diffrn_radiation_type MoK\a
_diffrn_radiation_wavelength 0.71073
_diffrn_reflns_av_R_equivalents 0.0366
_diffrn_reflns_av_unetI/netI 0.0611
_diffrn_reflns_limit_h_max 13
_diffrn_reflns_limit_h_min -13
_diffrn_reflns_limit_k_max 14
_diffrn_reflns_limit_k_min -14
_diffrn_reflns_limit_l_max 13
_diffrn_reflns_limit_l_min -14
_diffrn_reflns_number 14345
_diffrn_reflns_theta_full 25.242
_diffrn_reflns_theta_max 27.882
_diffrn_reflns_theta_min 1.936
_diffrn_source_current 24.0
_diffrn_source_power 1.2
_diffrn_source_voltage 50.0
_diffrn_standards_decay_% 0
_diffrn_standards_interval_count 0
_diffrn_standards_interval_time 0
_diffrn_standards_number 0
_exptl_absorpt_coefficient_mu 0.077
_exptl_absorpt_correction_type none
_exptl_crystal_colour Colorless
_exptl_crystal_density_diffrn 1.299
_exptl_crystal_density_method 'not measured'
_exptl_crystal_description Prism
_exptl_crystal_F_000 456
_exptl_crystal_size_max 0.2
_exptl_crystal_size_mid 0.18
_exptl_crystal_size_min 0.12
_refine_diff_density_max 0.202
_refine_diff_density_min -0.246
_refine_ls_extinction_method none
_refine_ls_goodness_of_fit_ref 1.021
_refine_ls_hydrogen_treatment constr
_refine_ls_matrix_type full
_refine_ls_number_parameters 307
_refine_ls_number_reflns 5265
_refine_ls_number_restraints 0
_refine_ls_restrained_S_all 1.021
_refine_ls_R_factor_all 0.0670
_refine_ls_R_factor_gt 0.0404
_refine_ls_shift/su_max 0.000
_refine_ls_shift/su_mean 0.000
_refine_ls_structure_factor_coef Fsqd
_refine_ls_weighting_details 'w=1/[\s^2^(Fo^2^)+(0.0360P)^2^] where P=(Fo^2^+2Fc^2^)/3'
_refine_ls_weighting_scheme calc
_refine_ls_wR_factor_gt 0.0857
_refine_ls_wR_factor_ref 0.0927
_reflns_number_gt 3003
_reflns_number_total 5265
_reflns_threshold_expression 'I > 2\s(I)'
_cod_data_source_file cu3171sup1.cif
_cod_data_source_block NP1
_cod_database_code 2022392
_shelx_space_group_comment
;
The symmetry employed for this shelxl refinement is uniquely defined
by the following loop, which should always be used as a source of
symmetry information in preference to the above space-group names.
They are only intended as comments.
;
_shelx_estimated_absorpt_t_min 0.985
_shelx_estimated_absorpt_t_max 0.991

loop_
_space_group_symop_operation_xyz
'x, y, z'
'-x, -y, -z'

loop_
_atom_site_type_symbol
_atom_site_label
_atom_site_fract_x
_atom_site_fract_y
_atom_site_fract_z
_atom_site_U_iso_or_equiv
_atom_site_adp_type
_atom_site_calc_flag
_atom_site_occupancy
_atom_site_disorder_assembly
_atom_site_disorder_group
O O1 0.34645(9) 0.02238(8) 0.64786(8) 0.0244(2) Uani d 1 . .
C C1 0.34504(13) -0.09959(13) 0.71123(12) 0.0226(3) Uani d 1 . .
C C2 0.46659(14) -0.18144(13) 0.67514(12) 0.0274(3) Uani d 1 . .
H H2 0.545402 -0.152334 0.610640 0.033 Uiso calc 1 . .
C C3 0.47059(14) -0.30444(14) 0.73413(12) 0.0310(3) Uani d 1 . .
H H3 0.552701 -0.360568 0.709257 0.037 Uiso calc 1 . .
C C4 0.35489(15) -0.34924(13) 0.83119(12) 0.0287(3) Uani d 1 . .
C C5 0.36184(16) -0.47342(14) 0.89932(13) 0.0380(4) Uani d 1 . .
H H5 0.444743 -0.529277 0.877259 0.046 Uiso calc 1 . .
C C6 0.25090(17) -0.51346(15) 0.99606(14) 0.0413(4) Uani d 1 . .
H H6 0.257642 -0.596123 1.041824 0.050 Uiso calc 1 . .
C C7 0.12664(16) -0.43239(15) 1.02800(13) 0.0367(4) Uani d 1 . .
H H7 0.049488 -0.461352 1.094636 0.044 Uiso calc 1 . .
C C8 0.11543(15) -0.31210(14) 0.96420(12) 0.0305(3) Uani d 1 . .
H H8 0.030360 -0.258986 0.986241 0.037 Uiso calc 1 . .
C C9 0.23044(14) -0.26635(13) 0.86518(12) 0.0253(3) Uani d 1 . .
C C10 0.22665(13) -0.13848(13) 0.80243(11) 0.0230(3) Uani d 1 . .
C C11 0.10652(14) -0.04388(14) 0.82946(12) 0.0266(3) Uani d 1 . .
H H11 0.015961 -0.069668 0.872229 0.032 Uiso calc 1 . .
C C12 0.12436(13) 0.07832(13) 0.79402(11) 0.0247(3) Uani d 1 . .
H H12 0.046030 0.140041 0.811375 0.030 Uiso calc 1 . .
C C13 0.26847(13) 0.12078(12) 0.72603(11) 0.0228(3) Uani d 1 . .
C C14 0.25041(13) 0.24239(13) 0.63495(11) 0.0227(3) Uani d 1 . .
C C15 0.27885(14) 0.35496(13) 0.66102(13) 0.0303(3) Uani d 1 . .
H H15 0.314689 0.354704 0.732336 0.036 Uiso calc 1 . .
C C16 0.25713(15) 0.47135(14) 0.58634(14) 0.0378(4) Uani d 1 . .
H H16 0.280399 0.547621 0.606030 0.045 Uiso calc 1 . .
C C17 0.20258(15) 0.47408(14) 0.48567(14) 0.0361(4) Uani d 1 . .
H H17 0.188058 0.552615 0.435009 0.043 Uiso calc 1 . .
C C18 0.16744(13) 0.36138(13) 0.45591(12) 0.0267(3) Uani d 1 . .
C C19 0.10681(14) 0.36565(14) 0.35273(13) 0.0336(4) Uani d 1 . .
H H19 0.090748 0.445018 0.303975 0.040 Uiso calc 1 . .
C C20 0.07146(14) 0.25861(14) 0.32256(12) 0.0333(4) Uani d 1 . .
H H20 0.030438 0.263352 0.253724 0.040 Uiso calc 1 . .
C C21 0.09577(13) 0.14112(14) 0.39340(12) 0.0294(3) Uani d 1 . .
H H21 0.071792 0.066154 0.371708 0.035 Uiso calc 1 . .
C C22 0.15383(13) 0.13302(13) 0.49381(11) 0.0247(3) Uani d 1 . .
H H22 0.169338 0.052317 0.540545 0.030 Uiso calc 1 . .
C C23 0.19118(12) 0.24277(13) 0.52924(11) 0.0225(3) Uani d 1 . .
C C24 0.35350(13) 0.13590(12) 0.81882(11) 0.0212(3) Uani d 1 . .
C C25 0.29169(13) 0.12767(12) 0.94734(12) 0.0252(3) Uani d 1 . .
H H25 0.195939 0.111607 0.978045 0.030 Uiso calc 1 . .
C C26 0.36505(14) 0.14219(13) 1.03564(12) 0.0279(3) Uani d 1 . .
H H26 0.318728 0.136780 1.124083 0.033 Uiso calc 1 . .
C C27 0.50221(14) 0.16392(13) 0.99356(12) 0.0269(3) Uani d 1 . .
H H27 0.551450 0.173882 1.053170 0.032 Uiso calc 1 . .
C C28 0.57292(13) 0.17197(12) 0.86247(12) 0.0225(3) Uani d 1 . .
C C29 0.71709(14) 0.19284(13) 0.81836(13) 0.0301(3) Uani d 1 . .
H H29 0.766421 0.202006 0.878165 0.036 Uiso calc 1 . .
C C30 0.78611(14) 0.19998(13) 0.69215(13) 0.0311(3) Uani d 1 . .
H H30 0.882828 0.212933 0.664827 0.037 Uiso calc 1 . .
C C31 0.71406(14) 0.18818(13) 0.60234(12) 0.0286(3) Uani d 1 . .
H H31 0.762039 0.194343 0.514237 0.034 Uiso calc 1 . .
C C32 0.57538(13) 0.16787(13) 0.64116(12) 0.0254(3) Uani d 1 . .
H H32 0.528380 0.160328 0.579097 0.030 Uiso calc 1 . .
C C33 0.49947(13) 0.15773(12) 0.77225(11) 0.0209(3) Uani d 1 . .

loop_
_atom_site_aniso_label
_atom_site_aniso_U_11
_atom_site_aniso_U_22
_atom_site_aniso_U_33
_atom_site_aniso_U_12
_atom_site_aniso_U_13
_atom_site_aniso_U_23
O1 0.0239(5) 0.0275(5) 0.0223(5) -0.0005(4) -0.0067(4) -0.0054(4)
C1 0.0247(7) 0.0253(8) 0.0215(7) -0.0008(6) -0.0115(6) -0.0058(6)
C2 0.0235(7) 0.0378(9) 0.0229(7) -0.0005(6) -0.0066(6) -0.0109(6)
C3 0.0292(8) 0.0355(9) 0.0316(8) 0.0079(7) -0.0117(7) -0.0162(7)
C4 0.0377(9) 0.0282(8) 0.0260(8) -0.0046(7) -0.0152(7) -0.0070(6)
C5 0.0493(10) 0.0298(9) 0.0431(9) 0.0021(7) -0.0239(8) -0.0121(7)
C6 0.0618(11) 0.0285(9) 0.0413(10) -0.0126(8) -0.0257(9) 0.0017(7)
C7 0.0458(10) 0.0386(10) 0.0325(8) -0.0177(8) -0.0184(7) 0.0015(7)
C8 0.0354(9) 0.0334(9) 0.0283(8) -0.0115(7) -0.0148(7) -0.0021(7)
C9 0.0293(8) 0.0288(8) 0.0239(7) -0.0041(6) -0.0145(6) -0.0067(6)
C10 0.0229(7) 0.0300(8) 0.0193(7) -0.0055(6) -0.0087(6) -0.0044(6)
C11 0.0192(7) 0.0387(9) 0.0231(7) -0.0020(6) -0.0063(6) -0.0069(6)
C12 0.0215(7) 0.0311(8) 0.0221(7) -0.0009(6) -0.0081(6) -0.0025(6)
C13 0.0229(7) 0.0259(8) 0.0211(7) 0.0008(6) -0.0075(6) -0.0067(6)
C14 0.0186(7) 0.0273(8) 0.0220(7) -0.0002(6) -0.0064(5) -0.0025(6)
C15 0.0322(8) 0.0322(9) 0.0312(8) 0.0009(6) -0.0163(6) -0.0067(7)
C16 0.0479(10) 0.0259(8) 0.0461(9) -0.0006(7) -0.0234(8) -0.0060(7)
C17 0.0438(9) 0.0277(9) 0.0381(9) 0.0021(7) -0.0177(7) -0.0002(7)
C18 0.0239(7) 0.0323(8) 0.0220(7) 0.0014(6) -0.0059(6) -0.0016(6)
C19 0.0361(9) 0.0368(9) 0.0267(8) 0.0041(7) -0.0126(7) 0.0014(7)
C20 0.0325(8) 0.0463(10) 0.0234(8) -0.0009(7) -0.0124(6) -0.0042(7)
C21 0.0255(8) 0.0392(9) 0.0260(8) -0.0075(7) -0.0079(6) -0.0059(7)
C22 0.0200(7) 0.0300(8) 0.0233(7) -0.0038(6) -0.0050(6) -0.0014(6)
C23 0.0155(7) 0.0305(8) 0.0201(7) -0.0006(5) -0.0026(5) -0.0040(6)
C24 0.0208(7) 0.0231(7) 0.0208(7) 0.0009(5) -0.0080(5) -0.0041(6)
C25 0.0198(7) 0.0298(8) 0.0247(7) 0.0013(6) -0.0047(6) -0.0054(6)
C26 0.0332(8) 0.0304(8) 0.0194(7) 0.0047(6) -0.0076(6) -0.0066(6)
C27 0.0324(8) 0.0281(8) 0.0257(8) 0.0017(6) -0.0159(6) -0.0081(6)
C28 0.0244(7) 0.0194(7) 0.0258(7) 0.0002(6) -0.0105(6) -0.0040(6)
C29 0.0292(8) 0.0310(8) 0.0367(9) -0.0036(6) -0.0186(7) -0.0055(7)
C30 0.0215(7) 0.0334(9) 0.0393(9) -0.0077(6) -0.0084(7) -0.0019(7)
C31 0.0267(8) 0.0303(8) 0.0271(8) -0.0043(6) -0.0045(6) -0.0016(6)
C32 0.0260(7) 0.0284(8) 0.0239(7) -0.0031(6) -0.0095(6) -0.0036(6)
C33 0.0227(7) 0.0193(7) 0.0223(7) -0.0001(5) -0.0090(6) -0.0037(5)

loop_
_atom_type_symbol
_atom_type_description
_atom_type_scat_dispersion_real
_atom_type_scat_dispersion_imag
_atom_type_scat_source
C C 0.0033 0.0016 'International Tables Vol C Tables 4.2.6.8 and 6.1.1.4'
H H 0.0000 0.0000 'International Tables Vol C Tables 4.2.6.8 and 6.1.1.4'
O O 0.0106 0.0060 'International Tables Vol C Tables 4.2.6.8 and 6.1.1.4'

loop_
_geom_angle_atom_site_label_1
_geom_angle_atom_site_label_2
_geom_angle_atom_site_label_3
_geom_angle_site_symmetry_1
_geom_angle_site_symmetry_3
_geom_angle
_geom_angle_publ_flag
C1 O1 C13 . . 114.75(10) ?
O1 C1 C2 . . 116.60(12) ?
O1 C1 C10 . . 120.87(12) ?
C10 C1 C2 . . 122.50(13) ?
C1 C2 H2 . . 120.4 ?
C3 C2 C1 . . 119.12(13) ?
C3 C2 H2 . . 120.4 ?
C2 C3 H3 . . 119.4 ?
C2 C3 C4 . . 121.30(13) ?
C4 C3 H3 . . 119.4 ?
C3 C4 C5 . . 121.64(14) ?
C3 C4 C9 . . 119.23(13) ?
C9 C4 C5 . . 119.09(13) ?
C4 C5 H5 . . 119.6 ?
C6 C5 C4 . . 120.87(15) ?
C6 C5 H5 . . 119.6 ?
C5 C6 H6 . . 120.0 ?
C5 C6 C7 . . 120.06(14) ?
C7 C6 H6 . . 120.0 ?
C6 C7 H7 . . 119.6 ?
C8 C7 C6 . . 120.88(14) ?
C8 C7 H7 . . 119.6 ?
C7 C8 H8 . . 119.8 ?
C7 C8 C9 . . 120.42(14) ?
C9 C8 H8 . . 119.8 ?
C4 C9 C8 . . 118.65(13) ?
C4 C9 C10 . . 119.12(12) ?
C8 C9 C10 . . 122.19(13) ?
C1 C10 C9 . . 118.68(13) ?
C1 C10 C11 . . 116.78(12) ?
C9 C10 C11 . . 124.53(12) ?
C10 C11 H11 . . 120.2 ?
C12 C11 C10 . . 119.59(13) ?
C12 C11 H11 . . 120.2 ?
C11 C12 H12 . . 119.6 ?
C11 C12 C13 . . 120.73(13) ?
C13 C12 H12 . . 119.6 ?
O1 C13 C12 . . 107.89(10) ?
O1 C13 C14 . . 107.37(10) ?
O1 C13 C24 . . 107.18(10) ?
C12 C13 C14 . . 108.20(10) ?
C12 C13 C24 . . 112.75(10) ?
C14 C13 C24 . . 113.18(10) ?
C15 C14 C13 . . 119.17(11) ?
C15 C14 C23 . . 118.99(12) ?
C23 C14 C13 . . 121.56(11) ?
C14 C15 H15 . . 118.8 ?
C14 C15 C16 . . 122.49(13) ?
C16 C15 H15 . . 118.8 ?
C15 C16 H16 . . 120.2 ?
C17 C16 C15 . . 119.62(14) ?
C17 C16 H16 . . 120.2 ?
C16 C17 H17 . . 119.7 ?
C16 C17 C18 . . 120.58(13) ?
C18 C17 H17 . . 119.7 ?
C17 C18 C19 . . 120.20(13) ?
C17 C18 C23 . . 120.37(12) ?
C23 C18 C19 . . 119.43(13) ?
C18 C19 H19 . . 119.3 ?
C20 C19 C18 . . 121.32(13) ?
C20 C19 H19 . . 119.3 ?
C19 C20 H20 . . 120.2 ?
C19 C20 C21 . . 119.67(13) ?
C21 C20 H20 . . 120.2 ?
C20 C21 H21 . . 119.6 ?
C22 C21 C20 . . 120.78(13) ?
C22 C21 H21 . . 119.6 ?
C21 C22 H22 . . 119.3 ?
C21 C22 C23 . . 121.35(13) ?
C23 C22 H22 . . 119.3 ?
C18 C23 C14 . . 117.91(12) ?
C22 C23 C14 . . 124.65(12) ?
C22 C23 C18 . . 117.44(12) ?
C25 C24 C13 . . 120.41(11) ?
C25 C24 C33 . . 118.92(11) ?
C33 C24 C13 . . 120.67(11) ?
C24 C25 H25 . . 118.8 ?
C24 C25 C26 . . 122.36(12) ?
C26 C25 H25 . . 118.8 ?
C25 C26 H26 . . 120.2 ?
C27 C26 C25 . . 119.60(12) ?
C27 C26 H26 . . 120.2 ?
C26 C27 H27 . . 119.5 ?
C26 C27 C28 . . 121.01(12) ?
C28 C27 H27 . . 119.5 ?
C27 C28 C29 . . 121.11(12) ?
C27 C28 C33 . . 119.82(11) ?
C29 C28 C33 . . 119.06(11) ?
C28 C29 H29 . . 119.3 ?
C30 C29 C28 . . 121.41(12) ?
C30 C29 H29 . . 119.3 ?
C29 C30 H30 . . 120.0 ?
C29 C30 C31 . . 119.94(12) ?
C31 C30 H30 . . 120.0 ?
C30 C31 H31 . . 119.8 ?
C32 C31 C30 . . 120.33(13) ?
C32 C31 H31 . . 119.8 ?
C31 C32 H32 . . 119.1 ?
C31 C32 C33 . . 121.71(12) ?
C33 C32 H32 . . 119.1 ?
C28 C33 C24 . . 118.28(11) ?
C32 C33 C24 . . 124.18(11) ?
C32 C33 C28 . . 117.54(11) ?

loop_
_geom_bond_atom_site_label_1
_geom_bond_atom_site_label_2
_geom_bond_site_symmetry_2
_geom_bond_distance
_geom_bond_publ_flag
O1 C1 . 1.3787(16) ?
O1 C13 . 1.4655(15) ?
C1 C2 . 1.3977(18) ?
C1 C10 . 1.3828(17) ?
C2 H2 . 0.9500 ?
C2 C3 . 1.3730(19) ?
C3 H3 . 0.9500 ?
C3 C4 . 1.4140(18) ?
C4 C5 . 1.4218(19) ?
C4 C9 . 1.4215(19) ?
C5 H5 . 0.9500 ?
C5 C6 . 1.366(2) ?
C6 H6 . 0.9500 ?
C6 C7 . 1.407(2) ?
C7 H7 . 0.9500 ?
C7 C8 . 1.372(2) ?
C8 H8 . 0.9500 ?
C8 C9 . 1.4233(18) ?
C9 C10 . 1.4324(19) ?
C10 C11 . 1.4570(19) ?
C11 H11 . 0.9500 ?
C11 C12 . 1.3247(19) ?
C12 H12 . 0.9500 ?
C12 C13 . 1.5168(17) ?
C13 C14 . 1.5352(18) ?
C13 C24 . 1.5396(16) ?
C14 C15 . 1.3644(18) ?
C14 C23 . 1.4461(17) ?
C15 H15 . 0.9500 ?
C15 C16 . 1.4062(19) ?
C16 H16 . 0.9500 ?
C16 C17 . 1.3613(18) ?
C17 H17 . 0.9500 ?
C17 C18 . 1.4102(19) ?
C18 C19 . 1.4227(17) ?
C18 C23 . 1.4216(18) ?
C19 H19 . 0.9500 ?
C19 C20 . 1.3573(19) ?
C20 H20 . 0.9500 ?
C20 C21 . 1.4005(19) ?
C21 H21 . 0.9500 ?
C21 C22 . 1.3727(17) ?
C22 H22 . 0.9500 ?
C22 C23 . 1.4197(18) ?
C24 C25 . 1.3699(17) ?
C24 C33 . 1.4410(17) ?
C25 H25 . 0.9500 ?
C25 C26 . 1.4096(17) ?
C26 H26 . 0.9500 ?
C26 C27 . 1.3566(18) ?
C27 H27 . 0.9500 ?
C27 C28 . 1.4124(18) ?
C28 C29 . 1.4208(18) ?
C28 C33 . 1.4274(16) ?
C29 H29 . 0.9500 ?
C29 C30 . 1.3622(18) ?
C30 H30 . 0.9500 ?
C30 C31 . 1.4062(17) ?
C31 H31 . 0.9500 ?
C31 C32 . 1.3666(17) ?
C32 H32 . 0.9500 ?
C32 C33 . 1.4244(17) ?

loop_
_geom_torsion_atom_site_label_1
_geom_torsion_atom_site_label_2
_geom_torsion_atom_site_label_3
_geom_torsion_atom_site_label_4
_geom_torsion_site_symmetry_1
_geom_torsion_site_symmetry_2
_geom_torsion_site_symmetry_3
_geom_torsion_site_symmetry_4
_geom_torsion
_geom_torsion_publ_flag
O1 C1 C2 C3 . . . . -179.34(10) ?
O1 C1 C10 C9 . . . . 179.78(10) ?
O1 C1 C10 C11 . . . . -1.38(16) ?
O1 C13 C14 C15 . . . . -132.99(12) ?
O1 C13 C14 C23 . . . . 53.10(14) ?
O1 C13 C24 C25 . . . . -126.95(13) ?
O1 C13 C24 C33 . . . . 52.47(15) ?
C1 O1 C13 C12 . . . . -49.81(12) ?
C1 O1 C13 C14 . . . . -166.23(9) ?
C1 O1 C13 C24 . . . . 71.88(12) ?
C1 C2 C3 C4 . . . . -0.61(19) ?
C1 C10 C11 C12 . . . . -17.40(18) ?
C2 C1 C10 C9 . . . . 2.09(17) ?
C2 C1 C10 C11 . . . . -179.07(11) ?
C2 C3 C4 C5 . . . . -175.22(12) ?
C2 C3 C4 C9 . . . . 2.14(18) ?
C3 C4 C5 C6 . . . . 177.50(12) ?
C3 C4 C9 C8 . . . . -179.17(10) ?
C3 C4 C9 C10 . . . . -1.56(18) ?
C4 C5 C6 C7 . . . . 1.2(2) ?
C4 C9 C10 C1 . . . . -0.48(17) ?
C4 C9 C10 C11 . . . . -179.24(11) ?
C5 C4 C9 C8 . . . . -1.74(18) ?
C5 C4 C9 C10 . . . . 175.87(11) ?
C5 C6 C7 C8 . . . . -0.9(2) ?
C6 C7 C8 C9 . . . . -0.8(2) ?
C7 C8 C9 C4 . . . . 2.09(18) ?
C7 C8 C9 C10 . . . . -175.45(12) ?
C8 C9 C10 C1 . . . . 177.04(11) ?
C8 C9 C10 C11 . . . . -1.71(19) ?
C9 C4 C5 C6 . . . . 0.13(19) ?
C9 C10 C11 C12 . . . . 161.37(12) ?
C10 C1 C2 C3 . . . . -1.56(19) ?
C10 C11 C12 C13 . . . . -0.19(18) ?
C11 C12 C13 O1 . . . . 32.65(15) ?
C11 C12 C13 C14 . . . . 148.52(12) ?
C11 C12 C13 C24 . . . . -85.52(15) ?
C12 C13 C14 C15 . . . . 110.80(13) ?
C12 C13 C14 C23 . . . . -63.11(15) ?
C12 C13 C24 C25 . . . . -8.37(17) ?
C12 C13 C24 C33 . . . . 171.05(11) ?
C13 O1 C1 C2 . . . . -145.38(11) ?
C13 O1 C1 C10 . . . . 36.80(14) ?
C13 C14 C15 C16 . . . . -176.24(13) ?
C13 C14 C23 C18 . . . . 174.90(11) ?
C13 C14 C23 C22 . . . . -4.57(18) ?
C13 C24 C25 C26 . . . . -179.34(12) ?
C13 C24 C33 C28 . . . . 179.55(11) ?
C13 C24 C33 C32 . . . . 0.5(2) ?
C14 C13 C24 C25 . . . . 114.87(14) ?
C14 C13 C24 C33 . . . . -65.71(16) ?
C14 C15 C16 C17 . . . . 1.6(2) ?
C15 C14 C23 C18 . . . . 0.98(17) ?
C15 C14 C23 C22 . . . . -178.49(12) ?
C15 C16 C17 C18 . . . . 0.1(2) ?
C16 C17 C18 C19 . . . . 178.23(13) ?
C16 C17 C18 C23 . . . . -1.3(2) ?
C17 C18 C19 C20 . . . . -179.69(13) ?
C17 C18 C23 C14 . . . . 0.70(18) ?
C17 C18 C23 C22 . . . . -179.79(12) ?
C18 C19 C20 C21 . . . . -0.5(2) ?
C19 C18 C23 C14 . . . . -178.80(11) ?
C19 C18 C23 C22 . . . . 0.71(18) ?
C19 C20 C21 C22 . . . . 0.6(2) ?
C20 C21 C22 C23 . . . . -0.03(19) ?
C21 C22 C23 C14 . . . . 178.87(12) ?
C21 C22 C23 C18 . . . . -0.61(18) ?
C23 C14 C15 C16 . . . . -2.2(2) ?
C23 C18 C19 C20 . . . . -0.2(2) ?
C24 C13 C14 C15 . . . . -14.91(16) ?
C24 C13 C14 C23 . . . . 171.18(10) ?
C24 C25 C26 C27 . . . . -0.6(2) ?
C25 C24 C33 C28 . . . . -1.02(19) ?
C25 C24 C33 C32 . . . . 179.90(13) ?
C25 C26 C27 C28 . . . . -0.1(2) ?
C26 C27 C28 C29 . . . . -179.05(13) ?
C26 C27 C28 C33 . . . . 0.3(2) ?
C27 C28 C29 C30 . . . . 179.63(13) ?
C27 C28 C33 C24 . . . . 0.28(18) ?
C27 C28 C33 C32 . . . . 179.42(12) ?
C28 C29 C30 C31 . . . . 0.8(2) ?
C29 C28 C33 C24 . . . . 179.65(12) ?
C29 C28 C33 C32 . . . . -1.20(18) ?
C29 C30 C31 C32 . . . . -0.9(2) ?
C30 C31 C32 C33 . . . . -0.1(2) ?
C31 C32 C33 C24 . . . . -179.75(13) ?
C31 C32 C33 C28 . . . . 1.2(2) ?
C33 C24 C25 C26 . . . . 1.2(2) ?
C33 C28 C29 C30 . . . . 0.3(2) ?
